data_4338793
loop_
_publ_author_name
'Oishi, Masataka'
'Oshima, Masato'
'Suzuki, Hiroharu'

_publ_section_title
;
 A study on zr-ir multiple bonding active for C-h bond cleavage.
;
_journal_issue 13
_journal_name_full 'Inorganic chemistry'
_journal_page_first 6634
_journal_page_last 6654
_journal_paper_doi 10.1021/ic500258g
_journal_volume 53
_journal_year 2014
_chemical_formula_sum 'C37 H62 Ir N Si Zr'
_chemical_formula_weight 832.39
_chemical_name_systematic
; 
 ? 
;
_space_group_IT_number 2
_symmetry_cell_setting triclinic
_symmetry_space_group_name_Hall '-P 1'
_symmetry_space_group_name_H-M 'P -1'
_atom_sites_solution_hydrogens geom
_atom_sites_solution_primary direct
_atom_sites_solution_secondary difmap
_audit_creation_method SHELXL-97
_cell_angle_alpha 78.7600(10)
_cell_angle_beta 84.7480(10)
_cell_angle_gamma 71.4820(10)
_cell_formula_units_Z 2
_cell_length_a 10.5561(4)
_cell_length_b 12.0630(5)
_cell_length_c 16.0744(5)
_cell_measurement_reflns_used 18617
_cell_measurement_temperature 123(2)
_cell_measurement_theta_max 27.46
_cell_measurement_theta_min 3.11
_cell_volume 1902.71(12)
_computing_cell_refinement PROCESS-AUTO
_computing_data_collection 'PROCESS-AUTO (Rigaku, 1998)'
_computing_data_reduction 'SHELXS-97 (Sheldrick, 1990)'
_computing_molecular_graphics 'ORTEX (P.McArdle, 1995)'
_computing_publication_material SHELXL-97
_computing_structure_refinement 'SHELXL-97 (Sheldrick, 1997)'
_computing_structure_solution SHELXS-97
_diffrn_ambient_temperature 123(2)
_diffrn_detector_area_resol_mean 10
_diffrn_measured_fraction_theta_full 0.987
_diffrn_measured_fraction_theta_max 0.987
_diffrn_measurement_device_type 'Rigaku R-AXIS RAPID Imaging Plate'
_diffrn_measurement_method \w
_diffrn_radiation_monochromator graphite
_diffrn_radiation_source 'Rigaku Rotating Anode Ultrax18'
_diffrn_radiation_type MoK\a
_diffrn_radiation_wavelength 0.71069
_diffrn_reflns_av_R_equivalents 0.0328
_diffrn_reflns_av_sigmaI/netI 0.0445
_diffrn_reflns_limit_h_max 13
_diffrn_reflns_limit_h_min -13
_diffrn_reflns_limit_k_max 15
_diffrn_reflns_limit_k_min -15
_diffrn_reflns_limit_l_max 20
_diffrn_reflns_limit_l_min -20
_diffrn_reflns_number 18614
_diffrn_reflns_theta_full 27.46
_diffrn_reflns_theta_max 27.46
_diffrn_reflns_theta_min 3.11
_exptl_absorpt_coefficient_mu 3.822
_exptl_absorpt_correction_T_max 0.6618
_exptl_absorpt_correction_T_min 0.4822
_exptl_absorpt_correction_type numerical
_exptl_crystal_colour brown
_exptl_crystal_density_diffrn 1.453
_exptl_crystal_density_meas ?
_exptl_crystal_density_method 'not measured'
_exptl_crystal_description block
_exptl_crystal_F_000 844
_exptl_crystal_size_max 0.278
_exptl_crystal_size_mid 0.234
_exptl_crystal_size_min 0.150
_refine_diff_density_max 1.977
_refine_diff_density_min -0.707
_refine_diff_density_rms 0.116
_refine_ls_extinction_method none
_refine_ls_goodness_of_fit_ref 1.160
_refine_ls_hydrogen_treatment mixed
_refine_ls_matrix_type full
_refine_ls_number_parameters 413
_refine_ls_number_reflns 8599
_refine_ls_number_restraints 0
_refine_ls_restrained_S_all 1.160
_refine_ls_R_factor_all 0.0289
_refine_ls_R_factor_gt 0.0265
_refine_ls_shift/su_max 0.002
_refine_ls_shift/su_mean 0.000
_refine_ls_structure_factor_coef Fsqd
_refine_ls_weighting_details 'calc w=1/[\s^2^(Fo^2^)+(0.0000P)^2^+4.4657P] where P=(Fo^2^+2Fc^2^)/3'
_refine_ls_weighting_scheme calc
_refine_ls_wR_factor_gt 0.0693
_refine_ls_wR_factor_ref 0.0701
_reflns_number_gt 8125
_reflns_number_total 8599
_reflns_threshold_expression >2sigma(I)
_cod_data_source_file ic500258g_si_002.cif
_cod_data_source_block 18
_cod_depositor_comments
;
The following automatic conversions were performed:

'_symmetry_cell_setting' value 'Triclinic' changed to 'triclinic'
according to
/usr/data/users/saulius/crontab/automatic-downloads/rss-feeds/ACS/lib/dictionaries/cif_core.dic
dictionary named 'cif_core.dic' version 2.4.2 from
2011-04-26.

'_exptl_absorpt_correction_type' value 'Numerical'
changed to 'numerical' according to
/usr/data/users/saulius/crontab/automatic-downloads/rss-feeds/ACS/lib/dictionaries/cif_core.dic
dictionary named 'cif_core.dic' version 2.4.2 from 2011-04-26.

Automatic conversion script
Id: cif_fix_values 2281 2013-09-26 08:29:07Z andrius 

 Adding full bibliography for 4338782--4338806.cif.

The following automatic conversions were performed:

'_exptl_crystal_density_meas' value 'not measured' was changed to '?'
- the value is perceived as not measured.

Automatic conversion script
Id: cif_fix_values 3008 2015-01-20 13:52:24Z robertas 
;
_cod_original_sg_symbol_H-M P-1
_cod_database_code 4338793

loop_
_symmetry_equiv_pos_as_xyz
'x, y, z'
'-x, -y, -z'

loop_
_atom_site_label
_atom_site_type_symbol
_atom_site_fract_x
_atom_site_fract_y
_atom_site_fract_z
_atom_site_U_iso_or_equiv
_atom_site_adp_type
_atom_site_occupancy
_atom_site_symmetry_multiplicity
_atom_site_calc_flag
_atom_site_refinement_flags
_atom_site_disorder_assembly
_atom_site_disorder_group
Zr1 Zr 0.52572(3) 0.74532(3) 0.775640(19) 0.01575(7) Uani 1 1 d . . .
Ir1 Ir 0.661666(13) 0.705602(11) 0.624689(8) 0.01657(5) Uani 1 1 d . . .
Si1 Si 0.30643(11) 0.67153(10) 0.88765(6) 0.0238(2) Uani 1 1 d . . .
N1 N 0.3276(3) 0.7393(3) 0.78315(18) 0.0194(6) Uani 1 1 d . . .
C1 C 0.4839(4) 0.6417(3) 0.9165(2) 0.0213(7) Uani 1 1 d . . .
C2 C 0.5408(4) 0.7276(3) 0.9341(2) 0.0213(7) Uani 1 1 d . . .
C3 C 0.6758(4) 0.6988(3) 0.9047(2) 0.0235(8) Uani 1 1 d . . .
C4 C 0.7074(4) 0.5920(3) 0.8706(2) 0.0257(8) Uani 1 1 d . . .
C5 C 0.5906(4) 0.5573(3) 0.8775(2) 0.0231(8) Uani 1 1 d . . .
C6 C 0.4756(5) 0.8279(4) 0.9823(2) 0.0293(9) Uani 1 1 d . . .
H6A H 0.3783 0.8510 0.9780 0.035 Uiso 1 1 calc R . .
H6B H 0.5069 0.8960 0.9581 0.041(14) Uiso 1 1 calc R . .
H6C H 0.4991 0.8018 1.0421 0.048(15) Uiso 1 1 calc R . .
C7 C 0.7744(5) 0.7618(4) 0.9143(3) 0.0347(10) Uani 1 1 d . . .
H7A H 0.8322 0.7639 0.8631 0.042 Uiso 1 1 calc R . .
H7B H 0.8291 0.7194 0.9635 0.042 Uiso 1 1 calc R . .
H7C H 0.7261 0.8432 0.9225 0.044(14) Uiso 1 1 calc R . .
C8 C 0.8442(4) 0.5243(4) 0.8410(3) 0.0383(11) Uani 1 1 d . . .
H8A H 0.8947 0.5797 0.8183 0.045(14) Uiso 1 1 calc R . .
H8B H 0.8360 0.4820 0.7965 0.054 Uiso 1 1 calc R . .
H8C H 0.8912 0.4670 0.8888 0.054 Uiso 1 1 calc R . .
C9 C 0.5812(5) 0.4477(3) 0.8482(3) 0.0336(10) Uani 1 1 d . . .
H9A H 0.5563 0.3947 0.8967 0.045(14) Uiso 1 1 calc R . .
H9B H 0.6680 0.4061 0.8241 0.054 Uiso 1 1 calc R . .
H9C H 0.5134 0.4717 0.8050 0.042(14) Uiso 1 1 calc R . .
C10 C 0.1830(5) 0.7687(5) 0.9546(3) 0.0455(13) Uani 1 1 d . . .
H10A H 0.0930 0.7665 0.9465 0.055 Uiso 1 1 calc R . .
H10B H 0.1860 0.8504 0.9379 0.052(16) Uiso 1 1 calc R . .
H10C H 0.2053 0.7401 1.0144 0.062 Uiso 1 1 calc R . .
C11 C 0.2575(5) 0.5319(4) 0.9021(3) 0.0397(11) Uani 1 1 d . . .
H11A H 0.1598 0.5522 0.9049 0.048 Uiso 1 1 calc R . .
H11B H 0.2938 0.4799 0.9549 0.048 Uiso 1 1 calc R . .
H11C H 0.2933 0.4909 0.8541 0.048 Uiso 1 1 calc R . .
C12 C 0.2281(4) 0.7677(3) 0.7160(2) 0.0247(8) Uani 1 1 d . . .
C13 C 0.0864(4) 0.7835(4) 0.7541(3) 0.0357(10) Uani 1 1 d . . .
H13A H 0.0610 0.8493 0.7858 0.043 Uiso 1 1 calc R . .
H13B H 0.0837 0.7103 0.7924 0.041(14) Uiso 1 1 calc R . .
H13C H 0.0238 0.8010 0.7084 0.050 Uiso 1 1 calc R . .
C14 C 0.2644(5) 0.6680(4) 0.6643(3) 0.0392(10) Uani 1 1 d . . .
H14A H 0.2572 0.5949 0.7008 0.047 Uiso 1 1 calc R . .
H14B H 0.3562 0.6552 0.6415 0.047 Uiso 1 1 calc R . .
H14C H 0.2030 0.6898 0.6174 0.047 Uiso 1 1 calc R . .
C15 C 0.2292(5) 0.8839(4) 0.6569(3) 0.0454(13) Uani 1 1 d . . .
H15A H 0.2110 0.9474 0.6903 0.042(14) Uiso 1 1 calc R . .
H15B H 0.1604 0.9050 0.6146 0.049(15) Uiso 1 1 calc R . .
H15C H 0.3171 0.8733 0.6281 0.059 Uiso 1 1 calc R . .
C16 C 0.8561(4) 0.6181(3) 0.5650(2) 0.0233(8) Uani 1 1 d . . .
C17 C 0.8135(4) 0.7430(3) 0.5275(2) 0.0217(7) Uani 1 1 d . . .
C18 C 0.6898(4) 0.7669(3) 0.4861(2) 0.0234(8) Uani 1 1 d . . .
C19 C 0.6560(4) 0.6590(3) 0.4978(2) 0.0250(8) Uani 1 1 d . . .
C20 C 0.7582(4) 0.5672(3) 0.5469(2) 0.0248(8) Uani 1 1 d . . .
C21 C 0.9828(4) 0.5524(4) 0.6106(3) 0.0319(9) Uani 1 1 d . . .
H21A H 1.0091 0.6066 0.6386 0.040(13) Uiso 1 1 calc R . .
H21B H 1.0535 0.5206 0.5699 0.048 Uiso 1 1 calc R . .
H21C H 0.9688 0.4869 0.6533 0.048 Uiso 1 1 calc R . .
C22 C 0.8904(5) 0.8290(4) 0.5238(3) 0.0319(9) Uani 1 1 d . . .
H22A H 0.9452 0.8068 0.5739 0.038 Uiso 1 1 calc R . .
H22B H 0.8279 0.9092 0.5224 0.038 Uiso 1 1 calc R . .
H22C H 0.9483 0.8273 0.4725 0.038 Uiso 1 1 calc R . .
C23 C 0.6130(5) 0.8839(3) 0.4361(2) 0.0317(9) Uani 1 1 d . . .
H23A H 0.5176 0.8912 0.4399 0.038 Uiso 1 1 calc R . .
H23B H 0.6442 0.8886 0.3766 0.038 Uiso 1 1 calc R . .
H23C H 0.6270 0.9485 0.4591 0.038 Uiso 1 1 calc R . .
C24 C 0.5413(5) 0.6426(4) 0.4582(3) 0.0379(10) Uani 1 1 d . . .
H24A H 0.4925 0.6013 0.5015 0.045 Uiso 1 1 calc R . .
H24B H 0.5754 0.5954 0.4132 0.045 Uiso 1 1 calc R . .
H24C H 0.4809 0.7204 0.4341 0.045 Uiso 1 1 calc R . .
C25 C 0.7648(5) 0.4385(4) 0.5724(3) 0.0351(10) Uani 1 1 d . . .
H25A H 0.6740 0.4324 0.5809 0.042 Uiso 1 1 calc R . .
H25B H 0.8130 0.4046 0.6253 0.045(14) Uiso 1 1 calc R . .
H25C H 0.8118 0.3948 0.5275 0.053 Uiso 1 1 calc R . .
C26 C 0.5036(4) 0.9398(3) 0.7771(2) 0.0210(7) Uani 1 1 d . . .
C27 C 0.6089(4) 0.9881(3) 0.7533(2) 0.0222(7) Uani 1 1 d . . .
H27 H 0.6929 0.9379 0.7368 0.027 Uiso 1 1 calc R . .
C28 C 0.5951(4) 1.1073(3) 0.7530(2) 0.0245(8) Uani 1 1 d . . .
C29 C 0.4726(4) 1.1804(3) 0.7772(2) 0.0292(9) Uani 1 1 d . . .
H29 H 0.4621 1.2616 0.7772 0.035 Uiso 1 1 calc R . .
C30 C 0.3643(4) 1.1372(3) 0.8016(3) 0.0304(9) Uani 1 1 d . B .
C31 C 0.3813(4) 1.0184(3) 0.8007(2) 0.0250(8) Uani 1 1 d . . .
H31 H 0.3075 0.9890 0.8166 0.030 Uiso 1 1 calc R . .
C32 C 0.7132(5) 1.1559(4) 0.7312(3) 0.0346(9) Uani 1 1 d . . .
H32 H 0.6765 1.2445 0.7184 0.036(13) Uiso 1 1 calc R . .
C33 C 0.7959(5) 1.1156(4) 0.6540(3) 0.0462(12) Uani 1 1 d . . .
H33A H 0.8625 1.1579 0.6391 0.055 Uiso 1 1 calc R . .
H33B H 0.7373 1.1330 0.6062 0.055 Uiso 1 1 calc R . .
H33C H 0.8414 1.0300 0.6669 0.055 Uiso 1 1 calc R . .
C34 C 0.8022(6) 1.1229(6) 0.8088(4) 0.0565(14) Uani 1 1 d . . .
H34A H 0.8754 1.1577 0.7952 0.068 Uiso 1 1 calc R . .
H34B H 0.8391 1.0363 0.8232 0.068 Uiso 1 1 calc R . .
H34C H 0.7486 1.1538 0.8571 0.068 Uiso 1 1 calc R . .
C35 C 0.2313(5) 1.2212(4) 0.8264(4) 0.0506(14) Uani 1 1 d . . .
H35 H 0.2572 1.2692 0.8622 0.061 Uiso 1 1 calc R A 1
C36 C 0.1428(5) 1.1629(5) 0.8850(3) 0.0488(13) Uani 1 1 d . B .
H36A H 0.0644 1.2240 0.9027 0.059 Uiso 1 1 calc R . .
H36B H 0.1925 1.1150 0.9351 0.059 Uiso 1 1 calc R . .
H36C H 0.1139 1.1117 0.8555 0.059 Uiso 1 1 calc R . .
C37 C 0.1708(10) 1.3060(8) 0.7568(6) 0.050(3) Uiso 0.591(16) 1 d P B 1
H37A H 0.2351 1.3450 0.7276 0.060 Uiso 0.591(16) 1 calc PR B 1
H37B H 0.0929 1.3655 0.7768 0.060 Uiso 0.591(16) 1 calc PR B 1
H37C H 0.1421 1.2667 0.7174 0.060 Uiso 0.591(16) 1 calc PR B 1
C37A C 0.1287(17) 1.2485(14) 0.7360(9) 0.060(5) Uiso 0.409(16) 1 d P B 2
H37D H 0.1726 1.2807 0.6849 0.072 Uiso 0.409(16) 1 calc PR B 2
H37E H 0.0414 1.3057 0.7456 0.072 Uiso 0.409(16) 1 calc PR B 2
H37F H 0.1165 1.1738 0.7286 0.072 Uiso 0.409(16) 1 calc PR B 2
H38 H 0.713(6) 0.730(5) 0.702(4) 0.072 Uiso 1 1 d . . .
H39 H 0.600(5) 0.619(5) 0.687(3) 0.051(15) Uiso 1 1 d . . .
H40 H 0.548(5) 0.812(4) 0.630(3) 0.039(13) Uiso 1 1 d . . .

loop_
_atom_site_aniso_label
_atom_site_aniso_U_11
_atom_site_aniso_U_22
_atom_site_aniso_U_33
_atom_site_aniso_U_23
_atom_site_aniso_U_13
_atom_site_aniso_U_12
Zr1 0.01645(17) 0.01661(15) 0.01400(14) 0.00009(12) 0.00116(12) -0.00691(12)
Ir1 0.01888(8) 0.01750(7) 0.01397(7) -0.00102(5) 0.00181(5) -0.00814(5)
Si1 0.0227(5) 0.0331(5) 0.0179(4) 0.0007(4) 0.0020(4) -0.0155(4)
N1 0.0196(15) 0.0222(14) 0.0162(13) 0.0010(11) -0.0001(12) -0.0089(12)
C1 0.0241(19) 0.0249(17) 0.0133(15) 0.0031(13) 0.0008(14) -0.0095(14)
C2 0.0254(19) 0.0257(17) 0.0119(14) 0.0022(13) -0.0023(14) -0.0093(15)
C3 0.0234(19) 0.0308(19) 0.0160(16) 0.0043(14) -0.0039(14) -0.0120(15)
C4 0.0226(19) 0.0271(18) 0.0196(17) 0.0052(14) -0.0008(15) -0.0024(15)
C5 0.029(2) 0.0197(16) 0.0169(16) 0.0039(13) 0.0000(15) -0.0063(14)
C6 0.038(2) 0.032(2) 0.0196(17) -0.0064(15) 0.0017(17) -0.0132(18)
C7 0.031(2) 0.049(3) 0.029(2) 0.0018(18) -0.0068(18) -0.023(2)
C8 0.026(2) 0.043(2) 0.031(2) 0.0023(19) 0.0023(18) 0.0039(19)
C9 0.049(3) 0.0212(18) 0.028(2) -0.0011(16) 0.0028(19) -0.0114(18)
C10 0.023(2) 0.081(4) 0.030(2) -0.014(2) 0.0110(19) -0.015(2)
C11 0.044(3) 0.048(3) 0.035(2) 0.012(2) -0.008(2) -0.034(2)
C12 0.0202(19) 0.0334(19) 0.0209(17) 0.0023(15) -0.0039(15) -0.0123(15)
C13 0.021(2) 0.052(3) 0.031(2) -0.0020(19) -0.0015(17) -0.0092(18)
C14 0.032(2) 0.057(3) 0.034(2) -0.016(2) -0.0034(19) -0.016(2)
C15 0.044(3) 0.047(3) 0.045(3) 0.023(2) -0.024(2) -0.026(2)
C16 0.026(2) 0.0252(17) 0.0203(16) -0.0090(14) 0.0094(15) -0.0098(15)
C17 0.0238(19) 0.0272(18) 0.0170(15) -0.0068(14) 0.0079(14) -0.0128(15)
C18 0.030(2) 0.0280(18) 0.0150(15) -0.0042(14) 0.0040(15) -0.0147(16)
C19 0.037(2) 0.0280(18) 0.0144(15) -0.0045(14) 0.0015(15) -0.0167(17)
C20 0.035(2) 0.0224(17) 0.0206(17) -0.0067(14) 0.0044(16) -0.0137(16)
C21 0.024(2) 0.036(2) 0.030(2) -0.0066(17) 0.0046(17) -0.0033(17)
C22 0.036(2) 0.037(2) 0.029(2) -0.0042(17) 0.0043(18) -0.0219(19)
C23 0.045(3) 0.0286(19) 0.0218(18) 0.0027(15) -0.0031(18) -0.0160(18)
C24 0.050(3) 0.041(2) 0.033(2) -0.0037(19) -0.009(2) -0.028(2)
C25 0.046(3) 0.0253(19) 0.035(2) -0.0065(17) 0.006(2) -0.0139(18)
C26 0.0228(19) 0.0209(16) 0.0190(16) -0.0028(13) -0.0003(14) -0.0070(14)
C27 0.0226(19) 0.0208(16) 0.0220(17) -0.0026(14) -0.0009(15) -0.0056(14)
C28 0.028(2) 0.0238(17) 0.0238(17) -0.0048(14) -0.0005(16) -0.0105(15)
C29 0.040(2) 0.0200(17) 0.0283(19) -0.0067(15) 0.0029(18) -0.0101(16)
C30 0.030(2) 0.0262(19) 0.032(2) -0.0070(16) 0.0065(17) -0.0049(16)
C31 0.024(2) 0.0262(18) 0.0238(17) -0.0021(15) 0.0040(15) -0.0087(15)
C32 0.031(2) 0.028(2) 0.049(3) -0.0117(18) 0.006(2) -0.0145(17)
C33 0.043(3) 0.040(2) 0.059(3) -0.009(2) 0.018(2) -0.023(2)
C34 0.045(3) 0.073(4) 0.067(4) -0.026(3) -0.004(3) -0.030(3)
C35 0.040(3) 0.033(2) 0.068(3) -0.011(2) 0.023(3) -0.002(2)
C36 0.031(3) 0.063(3) 0.051(3) -0.025(3) 0.012(2) -0.008(2)

loop_
_atom_type_symbol
_atom_type_description
_atom_type_scat_dispersion_real
_atom_type_scat_dispersion_imag
_atom_type_scat_source
C C 0.0033 0.0016 'International Tables Vol C Tables 4.2.6.8 and 6.1.1.4'
H H 0.0000 0.0000 'International Tables Vol C Tables 4.2.6.8 and 6.1.1.4'
Ir Ir -1.4442 7.9887 'International Tables Vol C Tables 4.2.6.8 and 6.1.1.4'
N N 0.0061 0.0033 'International Tables Vol C Tables 4.2.6.8 and 6.1.1.4'
Si Si 0.0817 0.0704 'International Tables Vol C Tables 4.2.6.8 and 6.1.1.4'
Zr Zr -2.9673 0.5597 'International Tables Vol C Tables 4.2.6.8 and 6.1.1.4'

loop_
_geom_angle_atom_site_label_1
_geom_angle_atom_site_label_2
_geom_angle_atom_site_label_3
_geom_angle
N1 Zr1 C26 104.22(13)
N1 Zr1 C1 71.52(12)
C26 Zr1 C1 111.36(12)
N1 Zr1 C5 89.57(12)
C26 Zr1 C5 136.10(12)
C1 Zr1 C5 34.30(12)
N1 Zr1 C2 94.30(12)
C26 Zr1 C2 82.41(12)
C1 Zr1 C2 33.48(12)
C5 Zr1 C2 54.77(12)
N1 Zr1 C4 121.65(12)
C26 Zr1 C4 115.43(13)
C1 Zr1 C4 55.34(12)
C5 Zr1 C4 32.46(13)
C2 Zr1 C4 53.67(12)
N1 Zr1 C3 124.71(11)
C26 Zr1 C3 85.26(12)
C1 Zr1 C3 54.83(12)
C5 Zr1 C3 53.86(12)
C2 Zr1 C3 32.03(12)
C4 Zr1 C3 32.14(12)
N1 Zr1 Ir1 115.24(8)
C26 Zr1 Ir1 103.51(9)
C1 Zr1 Ir1 141.64(9)
C5 Zr1 Ir1 107.72(9)
C2 Zr1 Ir1 146.65(9)
C4 Zr1 Ir1 95.64(8)
C3 Zr1 Ir1 114.88(9)
N1 Zr1 Si1 33.68(8)
C26 Zr1 Si1 110.00(10)
C1 Zr1 Si1 37.92(9)
C5 Zr1 Si1 61.89(10)
C2 Zr1 Si1 63.14(9)
C4 Zr1 Si1 91.08(9)
C3 Zr1 Si1 91.48(8)
Ir1 Zr1 Si1 138.82(2)
C20 Ir1 C16 37.82(14)
C20 Ir1 C17 63.41(14)
C16 Ir1 C17 38.14(13)
C20 Ir1 C19 37.80(14)
C16 Ir1 C19 63.19(15)
C17 Ir1 C19 63.06(14)
C20 Ir1 C18 63.01(13)
C16 Ir1 C18 63.26(14)
C17 Ir1 C18 37.75(14)
C19 Ir1 C18 37.40(13)
C20 Ir1 Zr1 143.67(9)
C16 Ir1 Zr1 145.08(10)
C17 Ir1 Zr1 148.49(9)
C19 Ir1 Zr1 146.12(11)
C18 Ir1 Zr1 149.25(10)
N1 Si1 C10 115.1(2)
N1 Si1 C1 94.93(15)
C10 Si1 C1 112.8(2)
N1 Si1 C11 116.45(18)
C10 Si1 C11 105.2(2)
C1 Si1 C11 112.47(19)
N1 Si1 Zr1 42.01(10)
C10 Si1 Zr1 124.11(19)
C1 Si1 Zr1 53.04(10)
C11 Si1 Zr1 130.58(17)
C12 N1 Si1 124.3(2)
C12 N1 Zr1 130.9(2)
Si1 N1 Zr1 104.31(14)
C2 C1 C5 105.8(3)
C2 C1 Si1 126.0(3)
C5 C1 Si1 119.7(3)
C2 C1 Zr1 76.72(19)
C5 C1 Zr1 73.75(19)
Si1 C1 Zr1 89.03(13)
C3 C2 C1 109.1(3)
C3 C2 C6 123.5(4)
C1 C2 C6 127.3(4)
C3 C2 Zr1 76.4(2)
C1 C2 Zr1 69.80(18)
C6 C2 Zr1 124.0(2)
C2 C3 C4 108.2(3)
C2 C3 C7 126.7(4)
C4 C3 C7 124.9(4)
C2 C3 Zr1 71.6(2)
C4 C3 Zr1 73.2(2)
C7 C3 Zr1 125.3(2)
C5 C4 C3 107.6(3)
C5 C4 C8 127.0(4)
C3 C4 C8 125.2(4)
C5 C4 Zr1 69.5(2)
C3 C4 Zr1 74.7(2)
C8 C4 Zr1 125.7(3)
C4 C5 C1 109.3(3)
C4 C5 C9 124.5(4)
C1 C5 C9 126.3(4)
C4 C5 Zr1 78.0(2)
C1 C5 Zr1 71.95(18)
C9 C5 Zr1 116.7(2)
N1 C12 C14 109.7(3)
N1 C12 C13 111.6(3)
C14 C12 C13 108.9(4)
N1 C12 C15 109.4(3)
C14 C12 C15 109.1(4)
C13 C12 C15 108.2(4)
C20 C16 C17 107.8(3)
C20 C16 C21 125.9(3)
C17 C16 C21 126.3(4)
C20 C16 Ir1 70.9(2)
C17 C16 Ir1 71.2(2)
C21 C16 Ir1 125.7(3)
C18 C17 C16 107.5(3)
C18 C17 C22 125.6(3)
C16 C17 C22 126.5(4)
C18 C17 Ir1 71.4(2)
C16 C17 Ir1 70.6(2)
C22 C17 Ir1 128.3(3)
C19 C18 C17 108.4(3)
C19 C18 C23 125.9(4)
C17 C18 C23 125.6(3)
C19 C18 Ir1 71.23(19)
C17 C18 Ir1 70.81(19)
C23 C18 Ir1 125.7(3)
C18 C19 C20 108.1(3)
C18 C19 C24 125.5(4)
C20 C19 C24 126.2(4)
C18 C19 Ir1 71.4(2)
C20 C19 Ir1 70.4(2)
C24 C19 Ir1 128.4(3)
C16 C20 C19 108.3(3)
C16 C20 C25 125.5(4)
C19 C20 C25 126.2(4)
C16 C20 Ir1 71.2(2)
C19 C20 Ir1 71.8(2)
C25 C20 Ir1 124.5(3)
C27 C26 C31 116.3(3)
C27 C26 Zr1 122.5(3)
C31 C26 Zr1 121.2(3)
C28 C27 C26 122.6(3)
C29 C28 C27 118.6(4)
C29 C28 C32 119.9(4)
C27 C28 C32 121.4(4)
C28 C29 C30 121.3(4)
C31 C30 C29 118.6(4)
C31 C30 C35 122.0(4)
C29 C30 C35 119.4(4)
C30 C31 C26 122.7(4)
C33 C32 C28 113.7(4)
C33 C32 C34 110.4(4)
C28 C32 C34 109.9(4)
C37 C35 C36 117.0(6)
C37 C35 C30 112.1(5)
C36 C35 C30 115.0(4)
C37 C35 C37A 35.5(6)
C36 C35 C37A 93.2(7)
C30 C35 C37A 104.0(6)

loop_
_geom_bond_atom_site_label_1
_geom_bond_atom_site_label_2
_geom_bond_distance
Zr1 N1 2.108(3)
Zr1 C26 2.287(4)
Zr1 C1 2.439(3)
Zr1 C5 2.463(3)
Zr1 C2 2.529(3)
Zr1 C4 2.571(4)
Zr1 C3 2.590(4)
Zr1 Ir1 2.7488(3)
Zr1 Si1 3.0518(11)
Ir1 C20 2.211(4)
Ir1 C16 2.215(4)
Ir1 C17 2.223(3)
Ir1 C19 2.229(3)
Ir1 C18 2.231(3)
Si1 N1 1.747(3)
Si1 C10 1.869(5)
Si1 C1 1.876(4)
Si1 C11 1.880(4)
N1 C12 1.489(5)
C1 C2 1.434(5)
C1 C5 1.446(5)
C2 C3 1.414(5)
C2 C6 1.509(5)
C3 C4 1.429(6)
C3 C7 1.504(6)
C4 C5 1.411(6)
C4 C8 1.502(5)
C5 C9 1.521(5)
C12 C14 1.524(6)
C12 C13 1.531(6)
C12 C15 1.535(5)
C16 C20 1.434(6)
C16 C17 1.450(5)
C16 C21 1.494(6)
C17 C18 1.441(5)
C17 C22 1.497(5)
C18 C19 1.430(5)
C18 C23 1.498(5)
C19 C20 1.438(6)
C19 C24 1.502(6)
C20 C25 1.508(5)
C26 C27 1.403(5)
C26 C31 1.408(5)
C27 C28 1.397(5)
C28 C29 1.385(6)
C28 C32 1.525(6)
C29 C30 1.397(6)
C30 C31 1.389(5)
C30 C35 1.520(6)
C32 C33 1.518(7)
C32 C34 1.543(7)
C35 C37 1.406(10)
C35 C36 1.500(7)
C35 C37A 1.807(17)

loop_
_geom_torsion_atom_site_label_1
_geom_torsion_atom_site_label_2
_geom_torsion_atom_site_label_3
_geom_torsion_atom_site_label_4
_geom_torsion
N1 Zr1 Ir1 C20 -72.4(2)
C26 Zr1 Ir1 C20 174.5(2)
C1 Zr1 Ir1 C20 19.4(2)
C5 Zr1 Ir1 C20 25.8(2)
C2 Zr1 Ir1 C20 77.7(2)
C4 Zr1 Ir1 C20 56.6(2)
C3 Zr1 Ir1 C20 83.5(2)
Si1 Zr1 Ir1 C20 -41.53(19)
N1 Zr1 Ir1 C16 -139.99(19)
C26 Zr1 Ir1 C16 106.9(2)
C1 Zr1 Ir1 C16 -48.2(2)
C5 Zr1 Ir1 C16 -41.8(2)
C2 Zr1 Ir1 C16 10.1(2)
C4 Zr1 Ir1 C16 -11.0(2)
C3 Zr1 Ir1 C16 15.88(19)
Si1 Zr1 Ir1 C16 -109.11(17)
N1 Zr1 Ir1 C17 147.0(2)
C26 Zr1 Ir1 C17 33.9(2)
C1 Zr1 Ir1 C17 -121.2(2)
C5 Zr1 Ir1 C17 -114.8(2)
C2 Zr1 Ir1 C17 -62.9(2)
C4 Zr1 Ir1 C17 -84.0(2)
C3 Zr1 Ir1 C17 -57.1(2)
Si1 Zr1 Ir1 C17 177.89(19)
N1 Zr1 Ir1 C19 -4.0(2)
C26 Zr1 Ir1 C19 -117.1(2)
C1 Zr1 Ir1 C19 87.8(2)
C5 Zr1 Ir1 C19 94.2(2)
C2 Zr1 Ir1 C19 146.2(2)
C4 Zr1 Ir1 C19 125.0(2)
C3 Zr1 Ir1 C19 151.9(2)
Si1 Zr1 Ir1 C19 26.91(18)
N1 Zr1 Ir1 C18 69.5(2)
C26 Zr1 Ir1 C18 -43.6(2)
C1 Zr1 Ir1 C18 161.3(2)
C5 Zr1 Ir1 C18 167.7(2)
C2 Zr1 Ir1 C18 -140.3(2)
C4 Zr1 Ir1 C18 -161.4(2)
C3 Zr1 Ir1 C18 -134.6(2)
Si1 Zr1 Ir1 C18 100.4(2)
C26 Zr1 Si1 N1 85.71(18)
C1 Zr1 Si1 N1 -174.9(2)
C5 Zr1 Si1 N1 -141.84(18)
C2 Zr1 Si1 N1 155.71(18)
C4 Zr1 Si1 N1 -156.64(18)
C3 Zr1 Si1 N1 171.21(17)
Ir1 Zr1 Si1 N1 -56.82(15)
N1 Zr1 Si1 C10 -90.8(2)
C26 Zr1 Si1 C10 -5.1(2)
C1 Zr1 Si1 C10 94.3(2)
C5 Zr1 Si1 C10 127.4(2)
C2 Zr1 Si1 C10 64.9(2)
C4 Zr1 Si1 C10 112.6(2)
C3 Zr1 Si1 C10 80.4(2)
Ir1 Zr1 Si1 C10 -147.61(19)
N1 Zr1 Si1 C1 174.9(2)
C26 Zr1 Si1 C1 -99.40(17)
C5 Zr1 Si1 C1 33.05(17)
C2 Zr1 Si1 C1 -29.40(17)
C4 Zr1 Si1 C1 18.24(17)
C3 Zr1 Si1 C1 -13.90(17)
Ir1 Zr1 Si1 C1 118.07(14)
N1 Zr1 Si1 C11 85.7(2)
C26 Zr1 Si1 C11 171.4(2)
C1 Zr1 Si1 C11 -89.2(2)
C5 Zr1 Si1 C11 -56.1(2)
C2 Zr1 Si1 C11 -118.6(2)
C4 Zr1 Si1 C11 -70.9(2)
C3 Zr1 Si1 C11 -103.1(2)
Ir1 Zr1 Si1 C11 28.9(2)
C10 Si1 N1 C12 -73.5(4)
C1 Si1 N1 C12 168.5(3)
C11 Si1 N1 C12 50.4(4)
Zr1 Si1 N1 C12 172.6(4)
C10 Si1 N1 Zr1 113.9(2)
C1 Si1 N1 Zr1 -4.10(17)
C11 Si1 N1 Zr1 -122.2(2)
C26 Zr1 N1 C12 83.2(3)
C1 Zr1 N1 C12 -168.6(3)
C5 Zr1 N1 C12 -138.9(3)
C2 Zr1 N1 C12 166.5(3)
C4 Zr1 N1 C12 -144.2(3)
C3 Zr1 N1 C12 177.3(3)
Ir1 Zr1 N1 C12 -29.5(3)
Si1 Zr1 N1 C12 -171.9(4)
C26 Zr1 N1 Si1 -104.83(15)
C1 Zr1 N1 Si1 3.31(14)
C5 Zr1 N1 Si1 33.02(15)
C2 Zr1 N1 Si1 -21.59(16)
C4 Zr1 N1 Si1 27.7(2)
C3 Zr1 N1 Si1 -10.7(2)
Ir1 Zr1 N1 Si1 142.47(10)
N1 Si1 C1 C2 76.2(3)
C10 Si1 C1 C2 -43.7(4)
C11 Si1 C1 C2 -162.5(3)
Zr1 Si1 C1 C2 72.8(3)
N1 Si1 C1 C5 -67.2(3)
C10 Si1 C1 C5 172.9(3)
C11 Si1 C1 C5 54.1(3)
Zr1 Si1 C1 C5 -70.6(2)
N1 Si1 C1 Zr1 3.43(14)
C10 Si1 C1 Zr1 -116.4(2)
C11 Si1 C1 Zr1 124.73(18)
N1 Zr1 C1 C2 -130.4(2)
C26 Zr1 C1 C2 -32.0(3)
C5 Zr1 C1 C2 111.1(3)
C4 Zr1 C1 C2 74.9(2)
C3 Zr1 C1 C2 35.5(2)
Ir1 Zr1 C1 C2 122.0(2)
Si1 Zr1 C1 C2 -127.4(3)
N1 Zr1 C1 C5 118.4(2)
C26 Zr1 C1 C5 -143.1(2)
C2 Zr1 C1 C5 -111.1(3)
C4 Zr1 C1 C5 -36.2(2)
C3 Zr1 C1 C5 -75.7(2)
Ir1 Zr1 C1 C5 10.8(3)
Si1 Zr1 C1 C5 121.4(3)
N1 Zr1 C1 Si1 -2.99(12)
C26 Zr1 C1 Si1 95.50(16)
C5 Zr1 C1 Si1 -121.4(3)
C2 Zr1 C1 Si1 127.4(3)
C4 Zr1 C1 Si1 -157.6(2)
C3 Zr1 C1 Si1 162.9(2)
Ir1 Zr1 C1 Si1 -110.59(13)
C5 C1 C2 C3 1.7(4)
Si1 C1 C2 C3 -145.7(3)
Zr1 C1 C2 C3 -66.8(2)
C5 C1 C2 C6 -173.6(3)
Si1 C1 C2 C6 39.0(5)
Zr1 C1 C2 C6 117.9(3)
C5 C1 C2 Zr1 68.5(2)
Si1 C1 C2 Zr1 -78.9(2)
N1 Zr1 C2 C3 163.0(2)
C26 Zr1 C2 C3 -93.2(2)
C1 Zr1 C2 C3 116.6(3)
C5 Zr1 C2 C3 76.6(2)
C4 Zr1 C2 C3 36.3(2)
Ir1 Zr1 C2 C3 9.8(3)
Si1 Zr1 C2 C3 149.8(2)
N1 Zr1 C2 C1 46.4(2)
C26 Zr1 C2 C1 150.2(2)
C5 Zr1 C2 C1 -40.0(2)
C4 Zr1 C2 C1 -80.3(2)
C3 Zr1 C2 C1 -116.6(3)
Ir1 Zr1 C2 C1 -106.8(2)
Si1 Zr1 C2 C1 33.16(19)
N1 Zr1 C2 C6 -75.6(3)
C26 Zr1 C2 C6 28.2(3)
C1 Zr1 C2 C6 -122.0(4)
C5 Zr1 C2 C6 -162.0(4)
C4 Zr1 C2 C6 157.7(4)
C3 Zr1 C2 C6 121.4(4)
Ir1 Zr1 C2 C6 131.2(3)
Si1 Zr1 C2 C6 -88.8(3)
C1 C2 C3 C4 -1.9(4)
C6 C2 C3 C4 173.6(3)
Zr1 C2 C3 C4 -64.5(2)
C1 C2 C3 C7 -176.6(3)
C6 C2 C3 C7 -1.1(6)
Zr1 C2 C3 C7 120.8(4)
C1 C2 C3 Zr1 62.6(2)
C6 C2 C3 Zr1 -121.9(3)
N1 Zr1 C3 C2 -20.8(3)
C26 Zr1 C3 C2 83.2(2)
C1 Zr1 C3 C2 -37.1(2)
C5 Zr1 C3 C2 -79.7(2)
C4 Zr1 C3 C2 -116.4(3)
Ir1 Zr1 C3 C2 -174.05(18)
Si1 Zr1 C3 C2 -26.7(2)
N1 Zr1 C3 C4 95.6(2)
C26 Zr1 C3 C4 -160.4(2)
C1 Zr1 C3 C4 79.3(2)
C5 Zr1 C3 C4 36.7(2)
C2 Zr1 C3 C4 116.4(3)
Ir1 Zr1 C3 C4 -57.7(2)
Si1 Zr1 C3 C4 89.7(2)
N1 Zr1 C3 C7 -143.2(3)
C26 Zr1 C3 C7 -39.1(3)
C1 Zr1 C3 C7 -159.5(4)
C5 Zr1 C3 C7 158.0(4)
C2 Zr1 C3 C7 -122.4(4)
C4 Zr1 C3 C7 121.2(4)
Ir1 Zr1 C3 C7 63.6(4)
Si1 Zr1 C3 C7 -149.1(3)
C2 C3 C4 C5 1.3(4)
C7 C3 C4 C5 176.2(3)
Zr1 C3 C4 C5 -62.2(2)
C2 C3 C4 C8 -173.3(3)
C7 C3 C4 C8 1.5(6)
Zr1 C3 C4 C8 123.2(4)
C2 C3 C4 Zr1 63.5(2)
C7 C3 C4 Zr1 -121.7(3)
N1 Zr1 C4 C5 9.9(3)
C26 Zr1 C4 C5 137.6(2)
C1 Zr1 C4 C5 38.4(2)
C2 Zr1 C4 C5 79.7(2)
C3 Zr1 C4 C5 115.9(3)
Ir1 Zr1 C4 C5 -114.5(2)
Si1 Zr1 C4 C5 24.8(2)
N1 Zr1 C4 C3 -106.0(2)
C26 Zr1 C4 C3 21.8(3)
C1 Zr1 C4 C3 -77.5(2)
C5 Zr1 C4 C3 -115.9(3)
C2 Zr1 C4 C3 -36.1(2)
Ir1 Zr1 C4 C3 129.6(2)
Si1 Zr1 C4 C3 -91.1(2)
N1 Zr1 C4 C8 131.3(4)
C26 Zr1 C4 C8 -100.9(4)
C1 Zr1 C4 C8 159.8(4)
C5 Zr1 C4 C8 121.5(5)
C2 Zr1 C4 C8 -158.8(4)
C3 Zr1 C4 C8 -122.6(5)
Ir1 Zr1 C4 C8 7.0(4)
Si1 Zr1 C4 C8 146.3(4)
C3 C4 C5 C1 -0.3(4)
C8 C4 C5 C1 174.3(3)
Zr1 C4 C5 C1 -65.8(2)
C3 C4 C5 C9 179.8(3)
C8 C4 C5 C9 -5.6(6)
Zr1 C4 C5 C9 114.3(3)
C3 C4 C5 Zr1 65.5(2)
C8 C4 C5 Zr1 -119.9(4)
C2 C1 C5 C4 -0.9(4)
Si1 C1 C5 C4 149.0(3)
Zr1 C1 C5 C4 69.8(2)
C2 C1 C5 C9 179.0(3)
Si1 C1 C5 C9 -31.1(5)
Zr1 C1 C5 C9 -110.3(3)
C2 C1 C5 Zr1 -70.7(2)
Si1 C1 C5 Zr1 79.3(2)
N1 Zr1 C5 C4 -171.6(2)
C26 Zr1 C5 C4 -61.3(3)
C1 Zr1 C5 C4 -115.1(3)
C2 Zr1 C5 C4 -76.0(2)
C3 Zr1 C5 C4 -36.3(2)
Ir1 Zr1 C5 C4 71.9(2)
Si1 Zr1 C5 C4 -151.6(2)
N1 Zr1 C5 C1 -56.5(2)
C26 Zr1 C5 C1 53.7(3)
C2 Zr1 C5 C1 39.0(2)
C4 Zr1 C5 C1 115.1(3)
C3 Zr1 C5 C1 78.7(2)
Ir1 Zr1 C5 C1 -173.0(2)
Si1 Zr1 C5 C1 -36.5(2)
N1 Zr1 C5 C9 65.6(3)
C26 Zr1 C5 C9 175.9(3)
C1 Zr1 C5 C9 122.2(4)
C2 Zr1 C5 C9 161.2(4)
C4 Zr1 C5 C9 -122.7(4)
C3 Zr1 C5 C9 -159.1(4)
Ir1 Zr1 C5 C9 -50.8(3)
Si1 Zr1 C5 C9 85.7(3)
Si1 N1 C12 C14 -95.4(4)
Zr1 N1 C12 C14 75.2(4)
Si1 N1 C12 C13 25.4(4)
Zr1 N1 C12 C13 -164.1(3)
Si1 N1 C12 C15 145.1(3)
Zr1 N1 C12 C15 -44.4(5)
C17 Ir1 C16 C20 -117.3(3)
C19 Ir1 C16 C20 -37.6(2)
C18 Ir1 C16 C20 -79.7(2)
Zr1 Ir1 C16 C20 116.7(2)
C20 Ir1 C16 C17 117.3(3)
C19 Ir1 C16 C17 79.7(2)
C18 Ir1 C16 C17 37.6(2)
Zr1 Ir1 C16 C17 -125.98(19)
C20 Ir1 C16 C21 -121.1(4)
C17 Ir1 C16 C21 121.7(4)
C19 Ir1 C16 C21 -158.6(4)
C18 Ir1 C16 C21 159.3(4)
Zr1 Ir1 C16 C21 -4.3(4)
C20 C16 C17 C18 -0.4(4)
C21 C16 C17 C18 176.7(3)
Ir1 C16 C17 C18 -62.3(2)
C20 C16 C17 C22 -174.3(3)
C21 C16 C17 C22 2.8(6)
Ir1 C16 C17 C22 123.8(4)
C20 C16 C17 Ir1 61.9(2)
C21 C16 C17 Ir1 -121.0(4)
C20 Ir1 C17 C18 79.5(2)
C16 Ir1 C17 C18 117.0(3)
C19 Ir1 C17 C18 36.9(2)
Zr1 Ir1 C17 C18 -125.4(2)
C20 Ir1 C17 C16 -37.6(2)
C19 Ir1 C17 C16 -80.1(2)
C18 Ir1 C17 C16 -117.0(3)
Zr1 Ir1 C17 C16 117.6(2)
C20 Ir1 C17 C22 -159.3(4)
C16 Ir1 C17 C22 -121.8(4)
C19 Ir1 C17 C22 158.1(4)
C18 Ir1 C17 C22 121.2(4)
Zr1 Ir1 C17 C22 -4.2(5)
C16 C17 C18 C19 0.1(4)
C22 C17 C18 C19 174.1(3)
Ir1 C17 C18 C19 -61.7(2)
C16 C17 C18 C23 -177.5(3)
C22 C17 C18 C23 -3.6(6)
Ir1 C17 C18 C23 120.7(4)
C16 C17 C18 Ir1 61.8(2)
C22 C17 C18 Ir1 -124.3(4)
C20 Ir1 C18 C19 37.5(2)
C16 Ir1 C18 C19 80.1(3)
C17 Ir1 C18 C19 118.1(3)
Zr1 Ir1 C18 C19 -118.4(2)
C20 Ir1 C18 C17 -80.6(2)
C16 Ir1 C18 C17 -38.0(2)
C19 Ir1 C18 C17 -118.1(3)
Zr1 Ir1 C18 C17 123.6(2)
C20 Ir1 C18 C23 158.7(4)
C16 Ir1 C18 C23 -158.7(4)
C17 Ir1 C18 C23 -120.6(4)
C19 Ir1 C18 C23 121.3(5)
Zr1 Ir1 C18 C23 2.9(5)
C17 C18 C19 C20 0.2(4)
C23 C18 C19 C20 177.8(3)
Ir1 C18 C19 C20 -61.2(2)
C17 C18 C19 C24 -174.2(4)
C23 C18 C19 C24 3.4(6)
Ir1 C18 C19 C24 124.4(4)
C17 C18 C19 Ir1 61.4(2)
C23 C18 C19 Ir1 -121.0(4)
C20 Ir1 C19 C18 -117.8(3)
C16 Ir1 C19 C18 -80.3(3)
C17 Ir1 C19 C18 -37.3(2)
Zr1 Ir1 C19 C18 126.2(2)
C16 Ir1 C19 C20 37.6(2)
C17 Ir1 C19 C20 80.6(2)
C18 Ir1 C19 C20 117.8(3)
Zr1 Ir1 C19 C20 -116.0(2)
C20 Ir1 C19 C24 121.2(4)
C16 Ir1 C19 C24 158.8(4)
C17 Ir1 C19 C24 -158.2(4)
C18 Ir1 C19 C24 -121.0(5)
Zr1 Ir1 C19 C24 5.2(5)
C17 C16 C20 C19 0.6(4)
C21 C16 C20 C19 -176.6(3)
Ir1 C16 C20 C19 62.6(3)
C17 C16 C20 C25 178.4(3)
C21 C16 C20 C25 1.3(6)
Ir1 C16 C20 C25 -119.5(4)
C17 C16 C20 Ir1 -62.1(2)
C21 C16 C20 Ir1 120.8(4)
C18 C19 C20 C16 -0.5(4)
C24 C19 C20 C16 173.9(4)
Ir1 C19 C20 C16 -62.3(2)
C18 C19 C20 C25 -178.3(4)
C24 C19 C20 C25 -3.9(6)
Ir1 C19 C20 C25 119.9(4)
C18 C19 C20 Ir1 61.8(3)
C24 C19 C20 Ir1 -123.8(4)
C17 Ir1 C20 C16 37.9(2)
C19 Ir1 C20 C16 117.4(3)
C18 Ir1 C20 C16 80.4(2)
Zr1 Ir1 C20 C16 -120.3(2)
C16 Ir1 C20 C19 -117.4(3)
C17 Ir1 C20 C19 -79.6(2)
C18 Ir1 C20 C19 -37.1(2)
Zr1 Ir1 C20 C19 122.2(2)
C16 Ir1 C20 C25 120.7(4)
C17 Ir1 C20 C25 158.6(4)
C19 Ir1 C20 C25 -121.8(5)
C18 Ir1 C20 C25 -158.9(4)
Zr1 Ir1 C20 C25 0.4(5)
N1 Zr1 C26 C27 -164.6(3)
C1 Zr1 C26 C27 120.0(3)
C5 Zr1 C26 C27 90.8(3)
C2 Zr1 C26 C27 102.8(3)
C4 Zr1 C26 C27 59.3(3)
C3 Zr1 C26 C27 70.7(3)
Ir1 Zr1 C26 C27 -43.7(3)
Si1 Zr1 C26 C27 160.6(3)
N1 Zr1 C26 C31 14.2(3)
C1 Zr1 C26 C31 -61.2(3)
C5 Zr1 C26 C31 -90.5(3)
C2 Zr1 C26 C31 -78.4(3)
C4 Zr1 C26 C31 -121.9(3)
C3 Zr1 C26 C31 -110.5(3)
Ir1 Zr1 C26 C31 135.0(3)
Si1 Zr1 C26 C31 -20.6(3)
C31 C26 C27 C28 0.2(5)
Zr1 C26 C27 C28 179.1(3)
C26 C27 C28 C29 0.1(6)
C26 C27 C28 C32 176.8(4)
C27 C28 C29 C30 0.0(6)
C32 C28 C29 C30 -176.8(4)
C28 C29 C30 C31 -0.4(6)
C28 C29 C30 C35 -179.1(4)
C29 C30 C31 C26 0.7(6)
C35 C30 C31 C26 179.4(4)
C27 C26 C31 C30 -0.6(5)
Zr1 C26 C31 C30 -179.5(3)
C29 C28 C32 C33 -138.4(4)
C27 C28 C32 C33 44.9(5)
C29 C28 C32 C34 97.3(5)
C27 C28 C32 C34 -79.4(5)
C31 C30 C35 C37 -110.3(7)
C29 C30 C35 C37 68.4(8)
C31 C30 C35 C36 26.5(7)
C29 C30 C35 C36 -154.8(5)
C31 C30 C35 C37A -73.9(7)
C29 C30 C35 C37A 104.8(7)
